data_4026588
loop_
_publ_author_name
'Micha\/l Michalak'
'Karol Michalak'
'Zofia Urbanczyk-Lipkowska'
'Jerzy Wicha'

_publ_section_title
;
 Synthetic Studies on Dicyclopenta[a,d]cyclooctane Terpenoids:
 Construction of the Core Structure of Fusicoccins and Ophiobolins on the
 Route Involving a Wagner-Meerwein Rearrangement
;
_journal_name_full 'Journal of Organic Chemistry'
_journal_page_first 7497
_journal_page_last 7509
_journal_paper_doi 10.1021/jo201357p
_journal_volume 76
_journal_year 2011
_chemical_formula_sum 'C21 H30 O3'
_chemical_formula_weight 330.45
_chemical_name_systematic
;
 ?
;
_space_group_IT_number 14
_symmetry_cell_setting monoclinic
_symmetry_space_group_name_Hall '-P 2yn'
_symmetry_space_group_name_H-M 'P 1 21/n 1'
_atom_sites_solution_hydrogens geom
_atom_sites_solution_primary direct
_atom_sites_solution_secondary difmap
_audit_creation_method SHELXL-97
_cell_angle_alpha 90.00
_cell_angle_beta 90.73(3)
_cell_angle_gamma 90.00
_cell_formula_units_Z 4
_cell_length_a 16.607(3)
_cell_length_b 5.1750(10)
_cell_length_c 21.855(4)
_cell_measurement_reflns_used 5
_cell_measurement_temperature 293(2)
_cell_measurement_theta_max 42.07
_cell_measurement_theta_min 18.82
_cell_volume 1878.1(6)
_computing_cell_refinement 'CAD4 Express (Enraf Nonius, 1994)'
_computing_data_collection 'CAD4 Express (Enraf Nonius, 1994)'
_computing_data_reduction 'XCAD4 (Harms & Wocadlo, 1995)'
_computing_structure_refinement 'SHELXL-97 (Sheldrick, 1997)'
_computing_structure_solution 'SHELXL-97 (Sheldrick, 1997)'
_diffrn_ambient_temperature 293(2)
_diffrn_measured_fraction_theta_full 0.944
_diffrn_measured_fraction_theta_max 0.944
_diffrn_measurement_device_type 'Enraf Nonius TurboCAD4'
_diffrn_measurement_method 'non-profiled omega/2theta scans'
_diffrn_radiation_monochromator graphite
_diffrn_radiation_source 'fine-focus sealed tube'
_diffrn_radiation_type CuK\a
_diffrn_radiation_wavelength 1.54178
_diffrn_reflns_av_R_equivalents 0.0596
_diffrn_reflns_av_sigmaI/netI 0.2041
_diffrn_reflns_limit_h_max 18
_diffrn_reflns_limit_h_min -18
_diffrn_reflns_limit_k_max 5
_diffrn_reflns_limit_k_min 0
_diffrn_reflns_limit_l_max 0
_diffrn_reflns_limit_l_min -23
_diffrn_reflns_number 2484
_diffrn_reflns_theta_full 57.23
_diffrn_reflns_theta_max 57.23
_diffrn_reflns_theta_min 3.32
_diffrn_standards_decay_% 3
_diffrn_standards_interval_count 100
_diffrn_standards_interval_time 3600
_diffrn_standards_number 3
_exptl_absorpt_coefficient_mu 0.601
_exptl_absorpt_correction_type none
_exptl_crystal_colour colorless
_exptl_crystal_density_diffrn 1.169
_exptl_crystal_density_meas ?
_exptl_crystal_description needle
_exptl_crystal_F_000 720
_exptl_crystal_size_max 0.75
_exptl_crystal_size_mid 0.16
_exptl_crystal_size_min 0.09
_refine_diff_density_max 0.218
_refine_diff_density_min -0.209
_refine_diff_density_rms 0.054
_refine_ls_extinction_coef 0.0027(4)
_refine_ls_extinction_expression Fc^*^=kFc[1+0.001xFc^2^\l^3^/sin(2\q)]^-1/4^
_refine_ls_extinction_method SHELXL
_refine_ls_goodness_of_fit_ref 1.024
_refine_ls_hydrogen_treatment mixed
_refine_ls_matrix_type full
_refine_ls_number_parameters 222
_refine_ls_number_reflns 2413
_refine_ls_number_restraints 0
_refine_ls_restrained_S_all 1.024
_refine_ls_R_factor_all 0.2426
_refine_ls_R_factor_gt 0.0656
_refine_ls_shift/su_max 0.009
_refine_ls_shift/su_mean 0.001
_refine_ls_structure_factor_coef Fsqd
_refine_ls_weighting_details 'calc w=1/[\s^2^(Fo^2^)+(0.0675P)^2^+0.7289P] where P=(Fo^2^+2Fc^2^)/3'
_refine_ls_weighting_scheme calc
_refine_ls_wR_factor_gt 0.1422
_refine_ls_wR_factor_ref 0.1883
_reflns_number_gt 984
_reflns_number_total 2413
_reflns_threshold_expression >2sigma(I)
_cod_data_source_file jo201357p_si_002.cif
_cod_data_source_block mm625_3
_cod_depositor_comments
;
The following automatic conversions were performed:

'_exptl_crystal_density_meas' value 'none' was changed to '?' - the
value is perceived as not measured.

Automatic conversion script
Id: cif_fix_values 3008 2015-01-20 13:52:24Z robertas 
;
_cod_database_code 4026588

loop_
_symmetry_equiv_pos_as_xyz
'x, y, z'
'-x+1/2, y+1/2, -z+1/2'
'-x, -y, -z'
'x-1/2, -y-1/2, z-1/2'

loop_
_atom_site_label
_atom_site_type_symbol
_atom_site_fract_x
_atom_site_fract_y
_atom_site_fract_z
_atom_site_U_iso_or_equiv
_atom_site_adp_type
_atom_site_occupancy
_atom_site_symmetry_multiplicity
_atom_site_calc_flag
_atom_site_refinement_flags
C1 C 0.0782(3) 1.1276(13) 0.2247(3) 0.071(2) Uani 1 1 d .
H1A H 0.0759 1.1001 0.1808 0.085 Uiso 1 1 calc R
H1B H 0.0784 1.3119 0.2328 0.085 Uiso 1 1 calc R
C2 C 0.1515(4) 0.9985(13) 0.2528(3) 0.083(2) Uani 1 1 d .
H2A H 0.1594 0.8272 0.2359 0.100 Uiso 1 1 calc R
H2B H 0.1997 1.1006 0.2462 0.100 Uiso 1 1 calc R
C3 C 0.1321(3) 0.9849(12) 0.3190(3) 0.0623(18) Uani 1 1 d .
H3 H 0.1457 1.1545 0.3362 0.075 Uiso 1 1 calc R
C3A C 0.0389(3) 0.9593(10) 0.3232(2) 0.0455(15) Uani 1 1 d .
H3A H 0.0266 0.7817 0.3355 0.055 Uiso 1 1 calc R
C4 C 0.0061(3) 1.1401(10) 0.3717(2) 0.0515(16) Uani 1 1 d .
H4A H -0.0074 1.3017 0.3516 0.062 Uiso 1 1 calc R
H4B H 0.0499 1.1769 0.4002 0.062 Uiso 1 1 calc R
C5 C -0.0666(3) 1.0608(10) 0.4095(2) 0.0465(15) Uani 1 1 d .
H5 H -0.0540 0.8918 0.4275 0.056 Uiso 1 1 calc R
C6 C -0.1453(3) 1.0318(10) 0.3752(2) 0.0461(16) Uani 1 1 d .
H6 H -0.1617 1.2001 0.3588 0.055 Uiso 1 1 calc R
C7 C -0.1477(3) 0.8318(10) 0.3241(2) 0.0508(16) Uani 1 1 d .
H7A H -0.1966 0.7308 0.3278 0.061 Uiso 1 1 calc R
H7B H -0.1024 0.7152 0.3295 0.061 Uiso 1 1 calc R
C8 C -0.1449(3) 0.9460(11) 0.2598(2) 0.0543(17) Uani 1 1 d .
H8A H -0.1449 0.8042 0.2308 0.065 Uiso 1 1 calc R
H8B H -0.1941 1.0431 0.2529 0.065 Uiso 1 1 calc R
C9 C -0.0740(3) 1.1219(11) 0.2452(2) 0.0457(15) Uani 1 1 d .
H9 H -0.0772 1.2713 0.2727 0.055 Uiso 1 1 calc R
C9A C 0.0080(3) 0.9968(10) 0.2558(2) 0.0449(15) Uani 1 1 d .
H9A H 0.0042 0.8233 0.2381 0.054 Uiso 1 1 calc R
C10 C 0.1784(3) 0.7882(13) 0.3570(3) 0.084(2) Uani 1 1 d .
H10A H 0.1621 0.7993 0.3989 0.126 Uiso 1 1 calc R
H10B H 0.2351 0.8230 0.3545 0.126 Uiso 1 1 calc R
H10C H 0.1675 0.6177 0.3417 0.126 Uiso 1 1 calc R
C11 C -0.0754(4) 1.2517(12) 0.4630(2) 0.076(2) Uani 1 1 d .
H11A H -0.0256 1.2607 0.4857 0.114 Uiso 1 1 calc R
H11B H -0.1174 1.1935 0.4895 0.114 Uiso 1 1 calc R
H11C H -0.0887 1.4197 0.4473 0.114 Uiso 1 1 calc R
C13 C -0.2689(4) 1.0862(13) 0.4296(3) 0.0543(17) Uani 1 1 d .
C15 C -0.3155(3) 1.0092(13) 0.4837(3) 0.0531(17) Uani 1 1 d .
C16 C -0.2914(4) 0.8017(13) 0.5193(3) 0.075(2) Uani 1 1 d .
H16 H -0.2461 0.7063 0.5090 0.090 Uiso 1 1 calc R
C17 C -0.3357(5) 0.7377(14) 0.5702(3) 0.090(2) Uani 1 1 d .
H17 H -0.3198 0.5979 0.5943 0.108 Uiso 1 1 calc R
C18 C -0.4022(5) 0.8761(15) 0.5858(3) 0.082(2) Uani 1 1 d .
H18 H -0.4318 0.8295 0.6199 0.098 Uiso 1 1 calc R
C19 C -0.4250(4) 1.0830(15) 0.5512(3) 0.082(2) Uani 1 1 d .
H19 H -0.4695 1.1808 0.5622 0.099 Uiso 1 1 calc R
C20 C -0.3820(4) 1.1477(13) 0.4995(3) 0.073(2) Uani 1 1 d .
H20 H -0.3986 1.2865 0.4754 0.087 Uiso 1 1 calc R
C21 C -0.0846(4) 1.2229(13) 0.1798(3) 0.0666(19) Uani 1 1 d .
H21A H -0.1389 1.2891 0.1746 0.080 Uiso 1 1 calc R
H21B H -0.0476 1.3653 0.1736 0.080 Uiso 1 1 calc R
O12 O -0.2027(2) 0.9501(7) 0.42169(16) 0.0601(12) Uani 1 1 d .
O14 O -0.2880(3) 1.2612(10) 0.39509(19) 0.0850(17) Uani 1 1 d .
O22 O -0.0707(3) 1.0316(10) 0.13469(18) 0.0798(15) Uani 1 1 d .
H22 H -0.129(5) 0.945(17) 0.127(4) 0.21(4) Uiso 1 1 d .

loop_
_atom_site_aniso_label
_atom_site_aniso_U_11
_atom_site_aniso_U_22
_atom_site_aniso_U_33
_atom_site_aniso_U_23
_atom_site_aniso_U_13
_atom_site_aniso_U_12
C1 0.052(4) 0.081(5) 0.080(5) 0.011(4) 0.016(4) -0.011(4)
C2 0.054(4) 0.094(6) 0.101(6) 0.011(5) 0.016(4) -0.015(5)
C3 0.052(4) 0.055(5) 0.080(5) 0.005(4) 0.000(4) -0.005(4)
C3A 0.043(3) 0.027(3) 0.066(4) 0.003(3) 0.001(3) -0.004(3)
C4 0.060(4) 0.038(4) 0.057(4) -0.002(3) 0.003(3) -0.007(3)
C5 0.065(4) 0.035(4) 0.039(4) 0.006(3) 0.001(3) 0.005(3)
C6 0.062(4) 0.029(4) 0.048(4) 0.006(3) 0.012(3) 0.009(3)
C7 0.043(4) 0.046(4) 0.064(4) -0.005(4) 0.009(3) -0.004(3)
C8 0.051(4) 0.068(4) 0.044(4) -0.004(4) 0.007(3) -0.001(4)
C9 0.049(4) 0.040(4) 0.048(4) -0.006(3) 0.008(3) -0.004(3)
C9A 0.041(3) 0.034(3) 0.059(4) -0.003(3) 0.013(3) -0.004(3)
C10 0.069(5) 0.090(6) 0.093(5) 0.009(5) -0.006(4) 0.017(4)
C11 0.102(5) 0.071(5) 0.055(4) -0.014(4) 0.011(4) -0.005(4)
C13 0.052(4) 0.053(5) 0.058(5) -0.009(4) 0.010(4) -0.004(4)
C15 0.053(4) 0.055(5) 0.052(4) -0.004(4) 0.013(3) -0.006(4)
C16 0.089(5) 0.056(5) 0.080(5) 0.006(4) 0.032(4) 0.005(4)
C17 0.116(7) 0.061(5) 0.093(6) 0.013(5) 0.046(5) 0.007(5)
C18 0.099(6) 0.071(5) 0.077(6) -0.006(5) 0.033(5) -0.015(5)
C19 0.081(5) 0.088(6) 0.080(5) -0.005(5) 0.028(4) 0.000(5)
C20 0.060(4) 0.093(6) 0.065(4) 0.007(4) 0.016(4) 0.016(4)
C21 0.076(5) 0.075(5) 0.049(4) 0.003(4) 0.000(3) -0.003(4)
O12 0.072(3) 0.048(3) 0.061(3) 0.016(2) 0.030(2) 0.011(2)
O14 0.071(3) 0.102(4) 0.083(3) 0.033(3) 0.020(3) 0.036(3)
O22 0.084(3) 0.101(4) 0.055(3) -0.020(3) 0.015(2) -0.018(3)

loop_
_atom_type_symbol
_atom_type_description
_atom_type_scat_dispersion_real
_atom_type_scat_dispersion_imag
_atom_type_scat_source
C C 0.0181 0.0091 'International Tables Vol C Tables 4.2.6.8 and 6.1.1.4'
H H 0.0000 0.0000 'International Tables Vol C Tables 4.2.6.8 and 6.1.1.4'
O O 0.0492 0.0322 'International Tables Vol C Tables 4.2.6.8 and 6.1.1.4'

loop_
_geom_angle_atom_site_label_1
_geom_angle_atom_site_label_2
_geom_angle_atom_site_label_3
_geom_angle
C2 C1 C9A 103.9(5)
C2 C1 H1A 111.0
C9A C1 H1A 111.0
C2 C1 H1B 111.0
C9A C1 H1B 111.0
H1A C1 H1B 109.0
C3 C2 C1 103.4(5)
C3 C2 H2A 111.1
C1 C2 H2A 111.1
C3 C2 H2B 111.1
C1 C2 H2B 111.1
H2A C2 H2B 109.0
C2 C3 C10 116.7(5)
C2 C3 C3A 106.9(5)
C10 C3 C3A 114.1(5)
C2 C3 H3 106.2
C10 C3 H3 106.2
C3A C3 H3 106.2
C4 C3A C3 110.7(4)
C4 C3A C9A 117.6(4)
C3 C3A C9A 104.4(4)
C4 C3A H3A 107.9
C3 C3A H3A 107.9
C9A C3A H3A 107.9
C3A C4 C5 120.3(5)
C3A C4 H4A 107.3
C5 C4 H4A 107.3
C3A C4 H4B 107.3
C5 C4 H4B 107.3
H4A C4 H4B 106.9
C6 C5 C4 116.4(4)
C6 C5 C11 110.6(4)
C4 C5 C11 108.8(4)
C6 C5 H5 106.9
C4 C5 H5 106.9
C11 C5 H5 106.9
O12 C6 C5 104.6(4)
O12 C6 C7 107.5(4)
C5 C6 C7 116.6(4)
O12 C6 H6 109.3
C5 C6 H6 109.3
C7 C6 H6 109.3
C6 C7 C8 114.3(4)
C6 C7 H7A 108.7
C8 C7 H7A 108.7
C6 C7 H7B 108.7
C8 C7 H7B 108.7
H7A C7 H7B 107.6
C9 C8 C7 117.2(4)
C9 C8 H8A 108.0
C7 C8 H8A 108.0
C9 C8 H8B 108.0
C7 C8 H8B 108.0
H8A C8 H8B 107.2
C9A C9 C8 113.9(5)
C9A C9 C21 112.3(4)
C8 C9 C21 108.7(4)
C9A C9 H9 107.2
C8 C9 H9 107.2
C21 C9 H9 107.2
C1 C9A C9 115.6(5)
C1 C9A C3A 103.4(4)
C9 C9A C3A 118.6(4)
C1 C9A H9A 106.1
C9 C9A H9A 106.1
C3A C9A H9A 106.1
C3 C10 H10A 109.5
C3 C10 H10B 109.5
H10A C10 H10B 109.5
C3 C10 H10C 109.5
H10A C10 H10C 109.5
H10B C10 H10C 109.5
C5 C11 H11A 109.5
C5 C11 H11B 109.5
H11A C11 H11B 109.5
C5 C11 H11C 109.5
H11A C11 H11C 109.5
H11B C11 H11C 109.5
O14 C13 O12 121.8(6)
O14 C13 C15 124.2(6)
O12 C13 C15 114.0(6)
C20 C15 C16 119.7(6)
C20 C15 C13 119.6(6)
C16 C15 C13 120.7(6)
C15 C16 C17 119.1(6)
C15 C16 H16 120.4
C17 C16 H16 120.4
C18 C17 C16 121.1(7)
C18 C17 H17 119.5
C16 C17 H17 119.5
C19 C18 C17 119.7(7)
C19 C18 H18 120.2
C17 C18 H18 120.2
C18 C19 C20 120.0(7)
C18 C19 H19 120.0
C20 C19 H19 120.0
C15 C20 C19 120.4(6)
C15 C20 H20 119.8
C19 C20 H20 119.8
O22 C21 C9 113.2(5)
O22 C21 H21A 108.9
C9 C21 H21A 108.9
O22 C21 H21B 108.9
C9 C21 H21B 108.9
H21A C21 H21B 107.8
C13 O12 C6 119.2(4)
C21 O22 H22 104(4)

loop_
_geom_bond_atom_site_label_1
_geom_bond_atom_site_label_2
_geom_bond_distance
C1 C2 1.513(7)
C1 C9A 1.518(6)
C1 H1A 0.9700
C1 H1B 0.9700
C2 C3 1.488(7)
C2 H2A 0.9700
C2 H2B 0.9700
C3 C10 1.518(7)
C3 C3A 1.556(6)
C3 H3 0.9800
C3A C4 1.521(6)
C3A C9A 1.565(6)
C3A H3A 0.9800
C4 C5 1.528(6)
C4 H4A 0.9700
C4 H4B 0.9700
C5 C6 1.506(6)
C5 C11 1.539(6)
C5 H5 0.9800
C6 O12 1.465(5)
C6 C7 1.523(6)
C6 H6 0.9800
C7 C8 1.525(6)
C7 H7A 0.9700
C7 H7B 0.9700
C8 C9 1.524(6)
C8 H8A 0.9700
C8 H8B 0.9700
C9 C9A 1.523(6)
C9 C21 1.531(6)
C9 H9 0.9800
C9A H9A 0.9800
C10 H10A 0.9600
C10 H10B 0.9600
C10 H10C 0.9600
C11 H11A 0.9600
C11 H11B 0.9600
C11 H11C 0.9600
C13 O14 1.218(6)
C13 O12 1.319(6)
C13 C15 1.477(7)
C15 C20 1.366(7)
C15 C16 1.381(7)
C16 C17 1.382(7)
C16 H16 0.9300
C17 C18 1.363(8)
C17 H17 0.9300
C18 C19 1.363(8)
C18 H18 0.9300
C19 C20 1.384(7)
C19 H19 0.9300
C20 H20 0.9300
C21 O22 1.418(6)
C21 H21A 0.9700
C21 H21B 0.9700
O22 H22 1.08(9)

loop_
_geom_torsion_atom_site_label_1
_geom_torsion_atom_site_label_2
_geom_torsion_atom_site_label_3
_geom_torsion_atom_site_label_4
_geom_torsion
C9A C1 C2 C3 -42.9(6)
C1 C2 C3 C10 159.6(5)
C1 C2 C3 C3A 30.6(7)
C2 C3 C3A C4 -134.8(5)
C10 C3 C3A C4 94.7(6)
C2 C3 C3A C9A -7.3(6)
C10 C3 C3A C9A -137.8(5)
C3 C3A C4 C5 -146.0(5)
C9A C3A C4 C5 94.2(6)
C3A C4 C5 C6 -65.8(7)
C3A C4 C5 C11 168.5(5)
C4 C5 C6 O12 178.7(4)
C11 C5 C6 O12 -56.5(5)
C4 C5 C6 C7 60.1(6)
C11 C5 C6 C7 -175.1(4)
O12 C6 C7 C8 138.9(4)
C5 C6 C7 C8 -104.1(5)
C6 C7 C8 C9 56.0(6)
C7 C8 C9 C9A 56.2(6)
C7 C8 C9 C21 -177.8(5)
C2 C1 C9A C9 169.1(5)
C2 C1 C9A C3A 37.8(6)
C8 C9 C9A C1 162.1(5)
C21 C9 C9A C1 38.1(7)
C8 C9 C9A C3A -74.1(6)
C21 C9 C9A C3A 161.8(5)
C4 C3A C9A C1 104.5(5)
C3 C3A C9A C1 -18.7(5)
C4 C3A C9A C9 -25.1(7)
C3 C3A C9A C9 -148.2(5)
O14 C13 C15 C20 -3.9(9)
O12 C13 C15 C20 175.1(5)
O14 C13 C15 C16 177.4(6)
O12 C13 C15 C16 -3.5(8)
C20 C15 C16 C17 0.2(9)
C13 C15 C16 C17 178.9(6)
C15 C16 C17 C18 -0.1(11)
C16 C17 C18 C19 -0.8(11)
C17 C18 C19 C20 1.7(11)
C16 C15 C20 C19 0.6(9)
C13 C15 C20 C19 -178.1(6)
C18 C19 C20 C15 -1.6(10)
C9A C9 C21 O22 54.6(6)
C8 C9 C21 O22 -72.3(6)
O14 C13 O12 C6 8.0(8)
C15 C13 O12 C6 -171.0(4)
C5 C6 O12 C13 124.5(5)
C7 C6 O12 C13 -110.9(5)
